data_7223124
loop_
_publ_author_name
'Stepanovs, D.'
'Jure, M.'
'Yanichev, A.'
'Belyakov, S.'
'Mishnev, A.'

_publ_section_title
;
 Molecular salts of propranolol with dicarboxylic acids: diversity of
 stoichiometry, supramolecular structures and physicochemical properties
;
_journal_issue 47
_journal_name_full CrystEngComm
_journal_page_first 9023
_journal_paper_doi 10.1039/C5CE01408E
_journal_volume 17
_journal_year 2015
_chemical_formula_moiety 'C16 H22 N O2, 0.5(C2 O4)'
_chemical_formula_sum 'C17 H22 N O4'
_chemical_formula_weight 304.36
_chemical_name_common 'Propranolol oxalate (2:1)'
_chemical_name_systematic
; 
 ? 
;
_space_group_IT_number 14
_symmetry_cell_setting monoclinic
_symmetry_space_group_name_Hall '-P 2ybc'
_symmetry_space_group_name_H-M 'P 1 21/c 1'
_atom_sites_solution_hydrogens geom
_atom_sites_solution_primary direct
_atom_sites_solution_secondary difmap
_audit_creation_method SHELXL-97
_audit_update_record
;
2015-06-17 deposited with the CCDC.
2015-11-01 downloaded from the CCDC.
;
_cell_angle_alpha 90.00
_cell_angle_beta 106.600(2)
_cell_angle_gamma 90.00
_cell_formula_units_Z 4
_cell_length_a 12.9928(6)
_cell_length_b 6.4517(3)
_cell_length_c 19.8420(13)
_cell_measurement_reflns_used 14795
_cell_measurement_temperature 173(2)
_cell_measurement_theta_max 27.878
_cell_measurement_theta_min 0.998
_cell_volume 1593.95(15)
_computing_cell_refinement 'HKL Scalepack (Otwinovski & Minor, 1997)'
_computing_data_collection 'KappaCCD Server Software (Nonius, 1997)'
_computing_data_reduction 'HKL Denzo and Scalepack (Otwinovski & Minor, 1997)'
_computing_molecular_graphics 'ORTEP-3 (Farrugia, 2012)'
_computing_publication_material
;
SHELXL-97 (Sheldrick, 2008), 
PLATON (Spek, 2009) and publCIF (Westrip, 2010)
;
_computing_structure_refinement 'SHELXL-97 (Sheldrick, 2008)'
_computing_structure_solution 'SIR2011 (Burla, 2012)'
_diffrn_ambient_temperature 173(2)
_diffrn_measured_fraction_theta_full 0.982
_diffrn_measured_fraction_theta_max 0.982
_diffrn_measurement_device_type 'Nonius Kappa CCD'
_diffrn_measurement_method '\f and \w scan'
_diffrn_radiation_monochromator graphite
_diffrn_radiation_source 'fine-focus sealed tube'
_diffrn_radiation_type MoK\a
_diffrn_radiation_wavelength 0.71073
_diffrn_reflns_av_R_equivalents 0.1336
_diffrn_reflns_av_sigmaI/netI 0.1934
_diffrn_reflns_limit_h_max 17
_diffrn_reflns_limit_h_min -16
_diffrn_reflns_limit_k_max 7
_diffrn_reflns_limit_k_min -8
_diffrn_reflns_limit_l_max 26
_diffrn_reflns_limit_l_min -25
_diffrn_reflns_number 6582
_diffrn_reflns_theta_full 27.83
_diffrn_reflns_theta_max 27.83
_diffrn_reflns_theta_min 3.33
_exptl_absorpt_coefficient_mu 0.090
_exptl_absorpt_correction_type none
_exptl_crystal_colour colourless
_exptl_crystal_density_diffrn 1.267
_exptl_crystal_density_method 'not measured'
_exptl_crystal_description Needle
_exptl_crystal_F_000 652.0
_exptl_crystal_size_max 0.33
_exptl_crystal_size_mid 0.09
_exptl_crystal_size_min 0.07
_refine_diff_density_max 0.572
_refine_diff_density_min -0.452
_refine_diff_density_rms 0.110
_refine_ls_extinction_method none
_refine_ls_goodness_of_fit_ref 1.054
_refine_ls_hydrogen_treatment constr
_refine_ls_matrix_type full
_refine_ls_number_parameters 200
_refine_ls_number_reflns 3782
_refine_ls_number_restraints 0
_refine_ls_restrained_S_all 1.054
_refine_ls_R_factor_all 0.2767
_refine_ls_R_factor_gt 0.1619
_refine_ls_shift/su_max 0.000
_refine_ls_shift/su_mean 0.000
_refine_ls_structure_factor_coef Fsqd
_refine_ls_weighting_details 'calc w=1/[\s^2^(Fo^2^)+(0.1592P)^2^+12.9398P] where P=(Fo^2^+2Fc^2^)/3'
_refine_ls_weighting_scheme calc
_refine_ls_wR_factor_gt 0.3990
_refine_ls_wR_factor_ref 0.4529
_reflns_number_gt 1647
_reflns_number_total 3782
_reflns_threshold_expression >2sigma(I)
_cod_data_source_file c5ce01408e2.cif
_cod_data_source_block pro-oxa-2-1
_cod_depositor_comments 'Adding full bibliography for 7223119--7223124.cif.'
_cod_original_sg_symbol_H-M 'P 21/c'
_cod_database_code 7223124

loop_
_symmetry_equiv_pos_as_xyz
'x, y, z'
'-x, y+1/2, -z+1/2'
'-x, -y, -z'
'x, -y-1/2, z-1/2'

loop_
_atom_site_label
_atom_site_type_symbol
_atom_site_fract_x
_atom_site_fract_y
_atom_site_fract_z
_atom_site_U_iso_or_equiv
_atom_site_adp_type
_atom_site_occupancy
_atom_site_symmetry_multiplicity
_atom_site_calc_flag
_atom_site_refinement_flags
C1 C 0.7037(6) 0.2173(12) 0.6423(4) 0.0328(19) Uani 1 1 d .
C2 C 0.6447(7) 0.1503(13) 0.6866(5) 0.042(2) Uani 1 1 d .
H2 H 0.6652 0.0305 0.7132 0.050 Uiso 1 1 calc R
C3 C 0.5551(7) 0.2610(15) 0.6916(5) 0.044(2) Uani 1 1 d .
H3 H 0.5170 0.2135 0.7217 0.052 Uiso 1 1 calc R
C4 C 0.5218(7) 0.4351(15) 0.6540(5) 0.045(2) Uani 1 1 d .
H4 H 0.4616 0.5060 0.6582 0.054 Uiso 1 1 calc R
C5 C 0.5498(8) 0.6914(14) 0.5667(5) 0.047(2) Uani 1 1 d .
H5 H 0.4910 0.7670 0.5710 0.057 Uiso 1 1 calc R
C6 C 0.6025(8) 0.7592(14) 0.5218(5) 0.047(2) Uani 1 1 d .
H6 H 0.5799 0.8781 0.4952 0.056 Uiso 1 1 calc R
C7 C 0.6918(7) 0.6483(14) 0.5156(5) 0.043(2) Uani 1 1 d .
H7 H 0.7287 0.6960 0.4848 0.051 Uiso 1 1 calc R
C8 C 0.7264(7) 0.4734(13) 0.5531(4) 0.038(2) Uani 1 1 d .
H8 H 0.7858 0.4016 0.5479 0.045 Uiso 1 1 calc R
C9 C 0.6697(6) 0.4006(11) 0.6011(4) 0.0277(17) Uani 1 1 d .
C10 C 0.5796(7) 0.5093(13) 0.6079(5) 0.041(2) Uani 1 1 d .
O11 O 0.7905(5) 0.1223(8) 0.6318(3) 0.0405(15) Uani 1 1 d .
C12 C 0.8290(7) -0.0599(13) 0.6713(4) 0.037(2) Uani 1 1 d .
H12B H 0.7720 -0.1616 0.6647 0.044 Uiso 1 1 calc R
H12A H 0.8556 -0.0275 0.7210 0.044 Uiso 1 1 calc R
C13 C 0.9181(7) -0.1418(11) 0.6444(5) 0.035(2) Uani 1 1 d .
H13 H 0.8905 -0.1633 0.5935 0.042 Uiso 1 1 calc R
C14 C 1.0142(6) 0.0059(12) 0.6593(4) 0.0290(17) Uani 1 1 d .
H14B H 0.9890 0.1465 0.6476 0.035 Uiso 1 1 calc R
H14A H 1.0528 0.0017 0.7090 0.035 Uiso 1 1 calc R
O15 O 0.9472(5) -0.3369(8) 0.6778(3) 0.0421(16) Uani 1 1 d .
H15 H 0.9600 -0.4189 0.6496 0.063 Uiso 1 1 calc R
N16 N 1.0878(5) -0.0543(9) 0.6170(3) 0.0254(14) Uani 1 1 d .
H16B H 1.0794 0.0376 0.5817 0.030 Uiso 1 1 calc R
H16A H 1.0669 -0.1788 0.5975 0.030 Uiso 1 1 calc R
C17 C 1.2055(7) -0.0663(13) 0.6558(5) 0.039(2) Uani 1 1 d .
H17 H 1.2154 -0.1629 0.6953 0.047 Uiso 1 1 calc R
C18 C 1.2651(9) -0.1475(17) 0.6066(6) 0.062(3) Uani 1 1 d .
H18C H 1.2386 -0.2829 0.5904 0.093 Uiso 1 1 calc R
H18B H 1.3404 -0.1558 0.6309 0.093 Uiso 1 1 calc R
H18A H 1.2544 -0.0556 0.5671 0.093 Uiso 1 1 calc R
C19 C 1.2427(8) 0.1479(16) 0.6846(6) 0.059(3) Uani 1 1 d .
H19A H 1.2023 0.1913 0.7157 0.088 Uiso 1 1 calc R
H19C H 1.2316 0.2444 0.6464 0.088 Uiso 1 1 calc R
H19B H 1.3176 0.1432 0.7098 0.088 Uiso 1 1 calc R
O20 O 1.0359(5) 0.2393(8) 0.5137(3) 0.0393(15) Uani 1 1 d .
O21 O 1.0584(5) 0.5003(8) 0.5920(3) 0.0418(16) Uani 1 1 d .
C22 C 1.0265(6) 0.4286(11) 0.5311(4) 0.0251(16) Uani 1 1 d .

loop_
_atom_site_aniso_label
_atom_site_aniso_U_11
_atom_site_aniso_U_22
_atom_site_aniso_U_33
_atom_site_aniso_U_23
_atom_site_aniso_U_13
_atom_site_aniso_U_12
C1 0.025(4) 0.030(4) 0.041(5) -0.006(3) 0.006(4) 0.000(3)
C2 0.045(5) 0.034(5) 0.048(5) 0.004(4) 0.016(4) -0.003(4)
C3 0.034(5) 0.056(6) 0.043(5) -0.003(5) 0.016(4) -0.005(4)
C4 0.036(5) 0.058(6) 0.043(5) -0.004(5) 0.014(4) 0.004(4)
C5 0.041(6) 0.043(5) 0.056(6) -0.003(4) 0.013(5) 0.011(4)
C6 0.046(6) 0.035(5) 0.058(6) 0.011(4) 0.015(5) 0.007(4)
C7 0.039(5) 0.042(5) 0.048(6) 0.003(4) 0.012(4) -0.001(4)
C8 0.041(5) 0.037(5) 0.039(5) 0.001(4) 0.017(4) 0.000(4)
C9 0.019(4) 0.028(4) 0.035(4) -0.001(3) 0.005(3) 0.001(3)
C10 0.040(5) 0.039(5) 0.038(5) -0.009(4) 0.002(4) 0.000(4)
O11 0.036(3) 0.034(3) 0.055(4) 0.013(3) 0.021(3) 0.009(3)
C12 0.042(5) 0.039(5) 0.030(4) 0.007(4) 0.011(4) 0.000(4)
C13 0.045(5) 0.021(4) 0.041(5) 0.000(3) 0.015(4) -0.004(3)
C14 0.036(5) 0.035(4) 0.018(4) -0.008(3) 0.011(3) 0.004(3)
O15 0.057(4) 0.024(3) 0.051(4) 0.009(3) 0.025(3) 0.009(3)
N16 0.037(4) 0.018(3) 0.023(3) 0.000(2) 0.011(3) 0.002(3)
C17 0.034(5) 0.038(5) 0.042(5) -0.004(4) 0.004(4) 0.012(4)
C18 0.050(6) 0.068(7) 0.083(8) -0.018(6) 0.041(6) 0.015(5)
C19 0.033(5) 0.066(7) 0.069(7) -0.027(6) 0.002(5) -0.002(5)
O20 0.061(4) 0.019(3) 0.036(3) -0.006(2) 0.012(3) 0.007(3)
O21 0.061(4) 0.027(3) 0.033(3) -0.006(2) 0.006(3) 0.006(3)
C22 0.022(4) 0.029(4) 0.026(4) -0.003(3) 0.009(3) -0.003(3)

loop_
_atom_type_symbol
_atom_type_description
_atom_type_scat_dispersion_real
_atom_type_scat_dispersion_imag
_atom_type_scat_source
C C 0.0033 0.0016 'International Tables Vol C Tables 4.2.6.8 and 6.1.1.4'
H H 0.0000 0.0000 'International Tables Vol C Tables 4.2.6.8 and 6.1.1.4'
N N 0.0061 0.0033 'International Tables Vol C Tables 4.2.6.8 and 6.1.1.4'
O O 0.0106 0.0060 'International Tables Vol C Tables 4.2.6.8 and 6.1.1.4'

loop_
_geom_angle_atom_site_label_1
_geom_angle_atom_site_label_2
_geom_angle_atom_site_label_3
_geom_angle
_geom_angle_site_symmetry_3
O11 C1 C2 126.3(8) .
O11 C1 C9 114.9(7) .
C2 C1 C9 118.8(7) .
C1 C2 C3 120.5(8) .
C1 C2 H2 119.7 .
C3 C2 H2 119.7 .
C4 C3 C2 122.0(9) .
C4 C3 H3 119.0 .
C2 C3 H3 119.0 .
C3 C4 C10 119.4(9) .
C3 C4 H4 120.3 .
C10 C4 H4 120.3 .
C6 C5 C10 123.0(9) .
C6 C5 H5 118.5 .
C10 C5 H5 118.5 .
C5 C6 C7 119.0(9) .
C5 C6 H6 120.5 .
C7 C6 H6 120.5 .
C8 C7 C6 122.1(9) .
C8 C7 H7 119.0 .
C6 C7 H7 119.0 .
C7 C8 C9 118.9(8) .
C7 C8 H8 120.6 .
C9 C8 H8 120.6 .
C10 C9 C1 119.1(7) .
C10 C9 C8 120.0(7) .
C1 C9 C8 120.9(7) .
C9 C10 C5 117.1(8) .
C9 C10 C4 120.1(8) .
C5 C10 C4 122.8(9) .
C1 O11 C12 117.9(6) .
O11 C12 C13 106.3(6) .
O11 C12 H12B 110.5 .
C13 C12 H12B 110.5 .
O11 C12 H12A 110.5 .
C13 C12 H12A 110.5 .
H12B C12 H12A 108.7 .
O15 C13 C12 106.0(6) .
O15 C13 C14 111.5(7) .
C12 C13 C14 112.4(7) .
O15 C13 H13 108.9 .
C12 C13 H13 108.9 .
C14 C13 H13 108.9 .
N16 C14 C13 110.4(6) .
N16 C14 H14B 109.6 .
C13 C14 H14B 109.6 .
N16 C14 H14A 109.6 .
C13 C14 H14A 109.6 .
H14B C14 H14A 108.1 .
C13 O15 H15 109.5 .
C14 N16 C17 116.5(6) .
C14 N16 H16B 108.2 .
C17 N16 H16B 108.2 .
C14 N16 H16A 108.2 .
C17 N16 H16A 108.2 .
H16B N16 H16A 107.3 .
C18 C17 N16 108.8(7) .
C18 C17 C19 113.2(9) .
N16 C17 C19 108.2(7) .
C18 C17 H17 108.9 .
N16 C17 H17 108.9 .
C19 C17 H17 108.9 .
C17 C18 H18C 109.5 .
C17 C18 H18B 109.5 .
H18C C18 H18B 109.5 .
C17 C18 H18A 109.5 .
H18C C18 H18A 109.5 .
H18B C18 H18A 109.5 .
C17 C19 H19A 109.5 .
C17 C19 H19C 109.5 .
H19A C19 H19C 109.5 .
C17 C19 H19B 109.5 .
H19A C19 H19B 109.5 .
H19C C19 H19B 109.5 .
O21 C22 O20 125.5(7) .
O21 C22 C22 120.2(8) 3_766
O20 C22 C22 114.2(8) 3_766

loop_
_geom_bond_atom_site_label_1
_geom_bond_atom_site_label_2
_geom_bond_distance
_geom_bond_site_symmetry_2
C1 O11 1.351(10) .
C1 C2 1.390(12) .
C1 C9 1.434(11) .
C2 C3 1.394(13) .
C2 H2 0.9300 .
C3 C4 1.349(13) .
C3 H3 0.9300 .
C4 C10 1.422(13) .
C4 H4 0.9300 .
C5 C6 1.342(13) .
C5 C10 1.421(13) .
C5 H5 0.9300 .
C6 C7 1.399(13) .
C6 H6 0.9300 .
C7 C8 1.356(12) .
C7 H7 0.9300 .
C8 C9 1.440(11) .
C8 H8 0.9300 .
C9 C10 1.403(12) .
O11 C12 1.422(9) .
C12 C13 1.502(12) .
C12 H12B 0.9700 .
C12 H12A 0.9700 .
C13 O15 1.422(9) .
C13 C14 1.531(11) .
C13 H13 0.9800 .
C14 N16 1.492(9) .
C14 H14B 0.9700 .
C14 H14A 0.9700 .
O15 H15 0.8200 .
N16 C17 1.505(10) .
N16 H16B 0.9000 .
N16 H16A 0.9000 .
C17 C18 1.504(12) .
C17 C19 1.520(13) .
C17 H17 0.9800 .
C18 H18C 0.9600 .
C18 H18B 0.9600 .
C18 H18A 0.9600 .
C19 H19A 0.9600 .
C19 H19C 0.9600 .
C19 H19B 0.9600 .
O20 C22 1.285(9) .
O21 C22 1.250(9) .
C22 C22 1.536(15) 3_766

loop_
_geom_torsion_atom_site_label_1
_geom_torsion_atom_site_label_2
_geom_torsion_atom_site_label_3
_geom_torsion_atom_site_label_4
_geom_torsion
O11 C1 C2 C3 -178.6(8)
C9 C1 C2 C3 -0.9(12)
C1 C2 C3 C4 0.3(14)
C2 C3 C4 C10 -0.2(14)
C10 C5 C6 C7 -0.9(15)
C5 C6 C7 C8 0.6(15)
C6 C7 C8 C9 -0.4(13)
O11 C1 C9 C10 179.5(7)
C2 C1 C9 C10 1.5(11)
O11 C1 C9 C8 -0.4(11)
C2 C1 C9 C8 -178.4(8)
C7 C8 C9 C10 0.6(12)
C7 C8 C9 C1 -179.5(8)
C1 C9 C10 C5 179.2(7)
C8 C9 C10 C5 -0.9(12)
C1 C9 C10 C4 -1.4(12)
C8 C9 C10 C4 178.4(8)
C6 C5 C10 C9 1.1(13)
C6 C5 C10 C4 -178.2(10)
C3 C4 C10 C9 0.8(13)
C3 C4 C10 C5 -179.9(9)
C2 C1 O11 C12 -2.6(12)
C9 C1 O11 C12 179.6(7)
C1 O11 C12 C13 174.9(7)
O11 C12 C13 O15 -173.0(6)
O11 C12 C13 C14 64.9(9)
O15 C13 C14 N16 75.1(8)
C12 C13 C14 N16 -166.0(6)
C13 C14 N16 C17 -132.3(7)
C14 N16 C17 C18 174.8(7)
C14 N16 C17 C19 -61.8(10)
